data_7118525
loop_
_publ_author_name
'Roy, Tony'
'Thangaraj, Manikandan'
'Gonnade, Rajesh G.'
'Biju, Akkattu T.'

_publ_section_title
;
 Synthesis of functionalized amino epoxides by a three-component coupling
 involving aziridines, arynes and aldehydes.
;
_journal_issue 58
_journal_name_full 'Chemical communications (Cambridge, England)'
_journal_page_first 9044
_journal_page_last 9047
_journal_paper_doi 10.1039/c6cc00057f
_journal_volume 52
_journal_year 2016
_chemical_formula_moiety 'C23 H19 Cl N2 O'
_chemical_formula_sum 'C23 H19 Cl N2 O'
_chemical_formula_weight 374.85
_chemical_name_systematic
;
 ?
;
_space_group_crystal_system monoclinic
_space_group_IT_number 14
_space_group_name_Hall '-P 2ybc'
_space_group_name_H-M_alt 'P 1 21/c 1'
_symmetry_space_group_name_Hall '-P 2ybc'
_symmetry_space_group_name_H-M 'P 1 21/c 1'
_atom_sites_solution_hydrogens geom
_audit_creation_method SHELXL-2013
_audit_update_record
;
2015-12-30 deposited with the CCDC.
2016-01-20 downloaded from the CCDC.
;
_cell_angle_alpha 90
_cell_angle_beta 99.498(6)
_cell_angle_gamma 90
_cell_formula_units_Z 4
_cell_length_a 11.925(6)
_cell_length_b 23.667(12)
_cell_length_c 7.039(4)
_cell_measurement_reflns_used 1924
_cell_measurement_temperature 296(2)
_cell_measurement_theta_max 29.03
_cell_measurement_theta_min 7.58
_cell_volume 1959.4(18)
_computing_cell_refinement 'Bruker SAINT'
_computing_data_collection 'Bruker APEX2'
_computing_data_reduction 'Bruker SAINT'
_computing_molecular_graphics 'Bruker SHELXTL'
_computing_publication_material 'Bruker SHELXTL'
_computing_structure_refinement 'SHELXL-2013 (Sheldrick, 2013)'
_computing_structure_solution 'SHELXS-97 (Sheldrick, 2008)'
_diffrn_ambient_temperature 296(2)
_diffrn_measured_fraction_theta_full 0.941
_diffrn_measured_fraction_theta_max 0.968
_diffrn_measurement_device_type 'Bruker APEX-II CCD'
_diffrn_measurement_method '\f and \w scans'
_diffrn_radiation_type MoK\a
_diffrn_radiation_wavelength 0.71073
_diffrn_reflns_av_R_equivalents 0.0620
_diffrn_reflns_av_unetI/netI 0.0601
_diffrn_reflns_Laue_measured_fraction_full 0.941
_diffrn_reflns_Laue_measured_fraction_max 0.968
_diffrn_reflns_limit_h_max 14
_diffrn_reflns_limit_h_min -14
_diffrn_reflns_limit_k_max 27
_diffrn_reflns_limit_k_min -27
_diffrn_reflns_limit_l_max 8
_diffrn_reflns_limit_l_min -8
_diffrn_reflns_number 12071
_diffrn_reflns_point_group_measured_fraction_full 0.941
_diffrn_reflns_point_group_measured_fraction_max 0.968
_diffrn_reflns_theta_full 25.242
_diffrn_reflns_theta_max 24.989
_diffrn_reflns_theta_min 1.721
_diffrn_source 'fine-focus sealed tube'
_exptl_absorpt_coefficient_mu 0.209
_exptl_absorpt_correction_T_max 0.9653
_exptl_absorpt_correction_T_min 0.9209
_exptl_absorpt_correction_type multi-scan
_exptl_absorpt_process_details SADABS,(BRUKER,2006)
_exptl_crystal_colour COLOURLESS
_exptl_crystal_density_diffrn 1.271
_exptl_crystal_description PLATE
_exptl_crystal_F_000 784
_exptl_crystal_recrystallization_method 'Re-crystallisation from solvent: '
_exptl_crystal_size_max 0.400
_exptl_crystal_size_mid 0.310
_exptl_crystal_size_min 0.170
_refine_diff_density_max 0.174
_refine_diff_density_min -0.307
_refine_diff_density_rms 0.048
_refine_ls_extinction_method none
_refine_ls_goodness_of_fit_ref 1.416
_refine_ls_hydrogen_treatment constr
_refine_ls_matrix_type full
_refine_ls_number_parameters 244
_refine_ls_number_reflns 3345
_refine_ls_number_restraints 0
_refine_ls_restrained_S_all 1.416
_refine_ls_R_factor_all 0.0722
_refine_ls_R_factor_gt 0.0559
_refine_ls_shift/su_max 0.000
_refine_ls_shift/su_mean 0.000
_refine_ls_structure_factor_coef Fsqd
_refine_ls_weighting_details 'w=1/[\s^2^(Fo^2^)+(0.0607P)^2^] where P=(Fo^2^+2Fc^2^)/3'
_refine_ls_weighting_scheme calc
_refine_ls_wR_factor_gt 0.1374
_refine_ls_wR_factor_ref 0.1448
_reflns_Friedel_coverage 0.000
_reflns_number_gt 2627
_reflns_number_total 3345
_reflns_threshold_expression 'I > 2\s(I)'
_cod_data_source_file c6cc00057f2.cif
_cod_data_source_block ASDF
_cod_depositor_comments
;
The following automatic conversions were performed:

'_exptl_absorpt_correction_type' value 'MULTI-SCAN' changed to
'multi-scan' according to
/usr/data/users/saulius/crontab/automatic-downloads/rss-feeds/RSC/lib/dictionaries/cif_core.dic
dictionary named 'cif_core.dic' version 2.4.2 from 2011-04-26.

Automatic conversion script
Id: cif_fix_values 4268 2015-11-12 08:31:59Z antanas 

 Adding full bibliography for 7118525--7118526.cif.
;
_cod_original_cell_volume 1959.4(17)
_cod_database_code 7118525
_shelx_space_group_comment
;
The symmetry employed for this shelxl refinement is uniquely defined
by the following loop, which should always be used as a source of
symmetry information in preference to the above space-group names.
They are only intended as comments.
;
_shelx_estimated_absorpt_t_min 0.921
_shelx_estimated_absorpt_t_max 0.965
_shelxl_version_number 2013-3

loop_
_space_group_symop_operation_xyz
'x, y, z'
'-x, y+1/2, -z+1/2'
'-x, -y, -z'
'x, -y-1/2, z-1/2'

loop_
_atom_site_label
_atom_site_type_symbol
_atom_site_fract_x
_atom_site_fract_y
_atom_site_fract_z
_atom_site_U_iso_or_equiv
_atom_site_adp_type
_atom_site_occupancy
_atom_site_site_symmetry_order
_atom_site_calc_flag
_atom_site_refinement_flags_posn
_atom_site_refinement_flags_adp
Cl1 Cl 0.41857(6) -0.13697(4) 0.09457(13) 0.0888(3) Uani 1 1 d . .
C1 C 0.5349(2) -0.09128(11) 0.1279(3) 0.0549(6) Uani 1 1 d . .
C2 C 0.52788(19) -0.04086(11) 0.2209(3) 0.0549(6) Uani 1 1 d . .
H2 H 0.4609 -0.0302 0.2625 0.066 Uiso 1 1 calc R U
C3 C 0.62194(19) -0.00633(10) 0.2516(3) 0.0484(5) Uani 1 1 d . .
H3 H 0.6188 0.0276 0.3172 0.058 Uiso 1 1 calc R U
C4 C 0.72054(17) -0.02121(8) 0.1865(3) 0.0404(5) Uani 1 1 d . .
C7 C 0.82101(17) 0.01675(9) 0.2241(3) 0.0426(5) Uani 1 1 d . .
H7 H 0.8317 0.0361 0.3488 0.051 Uiso 1 1 calc R U
C8 C 0.86768(17) 0.04662(8) 0.0696(3) 0.0409(5) Uani 1 1 d . .
C10 C 0.93023(18) 0.10217(9) 0.1004(3) 0.0470(5) Uani 1 1 d . .
H10A H 0.9926 0.1017 0.0277 0.056 Uiso 1 1 calc R U
H10B H 0.8789 0.1323 0.0487 0.056 Uiso 1 1 calc R U
N2 N 0.97470(15) 0.11491(8) 0.2971(3) 0.0495(5) Uani 1 1 d . .
C11 C 1.09136(19) 0.09913(10) 0.3675(4) 0.0587(6) Uani 1 1 d . .
H11A H 1.1082 0.0651 0.3008 0.070 Uiso 1 1 calc R U
H11B H 1.0980 0.0899 0.5031 0.070 Uiso 1 1 calc R U
C12 C 1.18111(17) 0.14316(9) 0.3450(3) 0.0437(5) Uani 1 1 d . .
C17 C 1.15648(19) 0.19368(9) 0.2488(3) 0.0519(6) Uani 1 1 d . .
H17 H 1.0818 0.2021 0.1952 0.062 Uiso 1 1 calc R U
C16 C 1.2415(2) 0.23162(10) 0.2319(3) 0.0583(6) Uani 1 1 d . .
H16 H 1.2242 0.2651 0.1642 0.070 Uiso 1 1 calc R U
C15 C 1.3519(2) 0.22044(11) 0.3141(3) 0.0612(7) Uani 1 1 d . .
H15 H 1.4090 0.2466 0.3053 0.073 Uiso 1 1 calc R U
C6 C 0.6320(2) -0.10740(11) 0.0626(3) 0.0615(7) Uani 1 1 d . .
H6 H 0.6349 -0.1417 -0.0008 0.074 Uiso 1 1 calc R U
C5 C 0.7254(2) -0.07216(10) 0.0920(3) 0.0567(6) Uani 1 1 d . .
H5 H 0.7918 -0.0827 0.0482 0.068 Uiso 1 1 calc R U
O1 O 0.92420(12) -0.00201(6) 0.1617(2) 0.0504(4) Uani 1 1 d . .
C18 C 0.9121(2) 0.14577(9) 0.4112(3) 0.0481(5) Uani 1 1 d . .
C23 C 0.7957(2) 0.15269(10) 0.3568(4) 0.0612(7) Uani 1 1 d . .
H23 H 0.7593 0.1369 0.2420 0.073 Uiso 1 1 calc R U
C22 C 0.7331(3) 0.18286(13) 0.4717(6) 0.0972(12) Uani 1 1 d . .
H22 H 0.6549 0.1866 0.4340 0.117 Uiso 1 1 calc R U
C21 C 0.7840(5) 0.20683(15) 0.6378(8) 0.1247(19) Uani 1 1 d . .
H21 H 0.7411 0.2270 0.7137 0.150 Uiso 1 1 calc R U
C20 C 0.8978(5) 0.20149(14) 0.6935(5) 0.1060(14) Uani 1 1 d . .
H20 H 0.9327 0.2185 0.8071 0.127 Uiso 1 1 calc R U
C19 C 0.9640(3) 0.17065(11) 0.5823(3) 0.0744(8) Uani 1 1 d . .
H19 H 1.0420 0.1669 0.6227 0.089 Uiso 1 1 calc R U
C13 C 1.29242(19) 0.13216(10) 0.4237(3) 0.0521(6) Uani 1 1 d . .
H13 H 1.3105 0.0982 0.4877 0.063 Uiso 1 1 calc R U
C14 C 1.3770(2) 0.17012(12) 0.4098(3) 0.0611(7) Uani 1 1 d . .
H14 H 1.4516 0.1620 0.4649 0.073 Uiso 1 1 calc R U
C9 C 0.81426(18) 0.03699(9) -0.1293(3) 0.0448(5) Uani 1 1 d . .
N1 N 0.77399(19) 0.03099(9) -0.2848(3) 0.0645(6) Uani 1 1 d . .

loop_
_atom_site_aniso_label
_atom_site_aniso_U_11
_atom_site_aniso_U_22
_atom_site_aniso_U_33
_atom_site_aniso_U_23
_atom_site_aniso_U_13
_atom_site_aniso_U_12
Cl1 0.0600(5) 0.0937(6) 0.1046(6) 0.0099(4) -0.0105(4) -0.0346(4)
C1 0.0477(14) 0.0673(16) 0.0447(12) 0.0102(11) -0.0070(11) -0.0185(11)
C2 0.0400(13) 0.0665(16) 0.0573(14) 0.0099(11) 0.0048(11) 0.0033(10)
C3 0.0480(13) 0.0508(13) 0.0455(12) 0.0013(9) 0.0051(10) 0.0000(10)
C4 0.0432(12) 0.0484(12) 0.0292(10) 0.0031(8) 0.0048(9) -0.0059(9)
C7 0.0445(12) 0.0499(12) 0.0337(10) -0.0038(9) 0.0070(9) -0.0067(9)
C8 0.0387(11) 0.0497(12) 0.0344(10) -0.0037(8) 0.0062(9) -0.0033(9)
C10 0.0451(12) 0.0541(13) 0.0437(12) -0.0030(9) 0.0132(10) -0.0106(9)
N2 0.0395(10) 0.0578(12) 0.0491(11) -0.0111(8) 0.0007(8) -0.0057(8)
C11 0.0449(13) 0.0485(14) 0.0782(17) 0.0064(11) -0.0028(12) -0.0061(10)
C12 0.0382(12) 0.0488(13) 0.0407(11) 0.0011(9) -0.0036(9) -0.0024(9)
C17 0.0460(13) 0.0546(14) 0.0519(13) 0.0051(10) -0.0010(10) 0.0036(10)
C16 0.0704(17) 0.0547(14) 0.0505(14) 0.0065(10) 0.0121(12) -0.0066(12)
C15 0.0593(16) 0.0746(17) 0.0525(14) -0.0010(12) 0.0170(12) -0.0222(13)
C6 0.0738(18) 0.0604(16) 0.0523(14) -0.0144(11) 0.0164(13) -0.0204(12)
C5 0.0611(15) 0.0601(15) 0.0537(14) -0.0139(11) 0.0240(12) -0.0154(12)
O1 0.0409(9) 0.0567(10) 0.0524(9) 0.0022(7) 0.0038(7) -0.0009(7)
C18 0.0606(15) 0.0438(12) 0.0415(12) 0.0004(9) 0.0129(11) -0.0135(10)
C23 0.0591(16) 0.0525(15) 0.0769(17) 0.0013(11) 0.0259(14) -0.0030(11)
C22 0.097(2) 0.0615(19) 0.153(3) 0.005(2) 0.079(3) -0.0003(17)
C21 0.195(5) 0.064(2) 0.147(4) -0.024(2) 0.123(4) -0.034(3)
C20 0.193(4) 0.076(2) 0.0631(19) -0.0233(15) 0.064(3) -0.062(3)
C19 0.111(2) 0.0654(17) 0.0471(14) -0.0033(12) 0.0144(15) -0.0392(16)
C13 0.0464(13) 0.0618(15) 0.0459(12) 0.0123(10) 0.0013(10) 0.0028(10)
C14 0.0408(13) 0.0875(19) 0.0525(14) 0.0044(13) 0.0000(11) -0.0058(12)
C9 0.0422(12) 0.0535(14) 0.0402(13) -0.0043(9) 0.0113(10) -0.0033(9)
N1 0.0697(14) 0.0809(15) 0.0411(12) -0.0096(10) 0.0035(10) -0.0041(11)

loop_
_atom_type_symbol
_atom_type_description
_atom_type_scat_dispersion_real
_atom_type_scat_dispersion_imag
_atom_type_scat_source
C C 0.0033 0.0016 'International Tables Vol C Tables 4.2.6.8 and 6.1.1.4'
H H 0.0000 0.0000 'International Tables Vol C Tables 4.2.6.8 and 6.1.1.4'
N N 0.0061 0.0033 'International Tables Vol C Tables 4.2.6.8 and 6.1.1.4'
O O 0.0106 0.0060 'International Tables Vol C Tables 4.2.6.8 and 6.1.1.4'
Cl Cl 0.1484 0.1585 'International Tables Vol C Tables 4.2.6.8 and 6.1.1.4'

loop_
_geom_angle_atom_site_label_1
_geom_angle_atom_site_label_2
_geom_angle_atom_site_label_3
_geom_angle
C2 C1 C6 121.7(2)
C2 C1 Cl1 119.6(2)
C6 C1 Cl1 118.7(2)
C1 C2 C3 118.7(2)
C1 C2 H2 120.7
C3 C2 H2 120.7
C2 C3 C4 121.0(2)
C2 C3 H3 119.5
C4 C3 H3 119.5
C3 C4 C5 119.3(2)
C3 C4 C7 119.61(18)
C5 C4 C7 121.1(2)
O1 C7 C8 58.70(12)
O1 C7 C4 117.56(17)
C8 C7 C4 123.21(17)
O1 C7 H7 115.1
C8 C7 H7 115.1
C4 C7 H7 115.1
O1 C8 C9 114.02(16)
O1 C8 C7 59.34(13)
C9 C8 C7 118.24(17)
O1 C8 C10 116.75(17)
C9 C8 C10 113.68(17)
C7 C8 C10 123.18(17)
N2 C10 C8 114.71(17)
N2 C10 H10A 108.6
C8 C10 H10A 108.6
N2 C10 H10B 108.6
C8 C10 H10B 108.6
H10A C10 H10B 107.6
C18 N2 C10 121.41(18)
C18 N2 C11 121.01(19)
C10 N2 C11 117.32(19)
N2 C11 C12 116.17(19)
N2 C11 H11A 108.2
C12 C11 H11A 108.2
N2 C11 H11B 108.2
C12 C11 H11B 108.2
H11A C11 H11B 107.4
C13 C12 C17 118.3(2)
C13 C12 C11 118.50(19)
C17 C12 C11 123.21(19)
C16 C17 C12 120.5(2)
C16 C17 H17 119.7
C12 C17 H17 119.7
C15 C16 C17 120.5(2)
C15 C16 H16 119.8
C17 C16 H16 119.8
C14 C15 C16 119.3(2)
C14 C15 H15 120.4
C16 C15 H15 120.4
C1 C6 C5 119.2(2)
C1 C6 H6 120.4
C5 C6 H6 120.4
C6 C5 C4 120.2(2)
C6 C5 H5 119.9
C4 C5 H5 119.9
C8 O1 C7 61.95(13)
C23 C18 N2 120.7(2)
C23 C18 C19 118.1(2)
N2 C18 C19 121.2(2)
C22 C23 C18 120.7(3)
C22 C23 H23 119.6
C18 C23 H23 119.6
C21 C22 C23 120.9(4)
C21 C22 H22 119.6
C23 C22 H22 119.6
C22 C21 C20 119.8(3)
C22 C21 H21 120.1
C20 C21 H21 120.1
C21 C20 C19 121.0(3)
C21 C20 H20 119.5
C19 C20 H20 119.5
C18 C19 C20 119.4(3)
C18 C19 H19 120.3
C20 C19 H19 120.3
C14 C13 C12 121.4(2)
C14 C13 H13 119.3
C12 C13 H13 119.3
C15 C14 C13 120.0(2)
C15 C14 H14 120.0
C13 C14 H14 120.0
N1 C9 C8 178.0(2)

loop_
_geom_bond_atom_site_label_1
_geom_bond_atom_site_label_2
_geom_bond_distance
Cl1 C1 1.744(2)
C1 C2 1.370(4)
C1 C6 1.368(4)
C2 C3 1.376(3)
C2 H2 0.9300
C3 C4 1.376(3)
C3 H3 0.9300
C4 C5 1.383(3)
C4 C7 1.486(3)
C7 O1 1.443(3)
C7 C8 1.481(3)
C7 H7 0.9800
C8 O1 1.434(3)
C8 C9 1.457(3)
C8 C10 1.509(3)
C10 N2 1.431(3)
C10 H10A 0.9700
C10 H10B 0.9700
N2 C18 1.391(3)
N2 C11 1.447(3)
C11 C12 1.521(3)
C11 H11A 0.9700
C11 H11B 0.9700
C12 C13 1.376(3)
C12 C17 1.381(3)
C17 C16 1.374(3)
C17 H17 0.9300
C16 C15 1.373(4)
C16 H16 0.9300
C15 C14 1.376(4)
C15 H15 0.9300
C6 C5 1.380(3)
C6 H6 0.9300
C5 H5 0.9300
C18 C23 1.388(4)
C18 C19 1.390(3)
C23 C22 1.386(4)
C23 H23 0.9300
C22 C21 1.350(6)
C22 H22 0.9300
C21 C20 1.355(6)
C21 H21 0.9300
C20 C19 1.405(5)
C20 H20 0.9300
C19 H19 0.9300
C13 C14 1.366(3)
C13 H13 0.9300
C14 H14 0.9300
C9 N1 1.129(3)

loop_
_geom_torsion_atom_site_label_1
_geom_torsion_atom_site_label_2
_geom_torsion_atom_site_label_3
_geom_torsion_atom_site_label_4
_geom_torsion
C6 C1 C2 C3 -1.1(3)
Cl1 C1 C2 C3 177.78(17)
C1 C2 C3 C4 1.5(3)
C2 C3 C4 C5 -1.2(3)
C2 C3 C4 C7 -179.27(18)
C3 C4 C7 O1 176.94(17)
C5 C4 C7 O1 -1.1(3)
C3 C4 C7 C8 -114.1(2)
C5 C4 C7 C8 67.8(3)
C4 C7 C8 O1 -104.4(2)
O1 C7 C8 C9 102.6(2)
C4 C7 C8 C9 -1.8(3)
O1 C7 C8 C10 -103.7(2)
C4 C7 C8 C10 151.8(2)
O1 C8 C10 N2 -49.4(3)
C9 C8 C10 N2 174.65(18)
C7 C8 C10 N2 20.0(3)
C8 C10 N2 C18 -91.7(2)
C8 C10 N2 C11 94.1(2)
C18 N2 C11 C12 -84.6(3)
C10 N2 C11 C12 89.7(3)
N2 C11 C12 C13 174.7(2)
N2 C11 C12 C17 -5.5(3)
C13 C12 C17 C16 0.4(3)
C11 C12 C17 C16 -179.4(2)
C12 C17 C16 C15 -1.5(4)
C17 C16 C15 C14 1.6(4)
C2 C1 C6 C5 0.3(4)
Cl1 C1 C6 C5 -178.55(19)
C1 C6 C5 C4 0.0(4)
C3 C4 C5 C6 0.4(3)
C7 C4 C5 C6 178.5(2)
C9 C8 O1 C7 -109.76(19)
C10 C8 O1 C7 114.4(2)
C4 C7 O1 C8 113.9(2)
C10 N2 C18 C23 16.8(3)
C11 N2 C18 C23 -169.1(2)
C10 N2 C18 C19 -163.0(2)
C11 N2 C18 C19 11.0(3)
N2 C18 C23 C22 179.2(2)
C19 C18 C23 C22 -1.0(3)
C18 C23 C22 C21 0.9(4)
C23 C22 C21 C20 0.0(5)
C22 C21 C20 C19 -0.8(6)
C23 C18 C19 C20 0.2(3)
N2 C18 C19 C20 180.0(2)
C21 C20 C19 C18 0.7(4)
C17 C12 C13 C14 0.7(3)
C11 C12 C13 C14 -179.5(2)
C16 C15 C14 C13 -0.6(4)
C12 C13 C14 C15 -0.5(4)
